data_2239003
loop_
_publ_author_name
'Gueye, Ndongo'
'Diop, Libasse'
'Stoeckli-Evans, Helen'

_publ_section_title
;
 Tetrakis(dipropylammonium)
 tetrakis(oxalato-\k^2^<i>O</i>^1^,<i>O</i>^2^)stannate(IV) monohydrate: a
 complex with an eight-coordinate Sn^IV^ atom
;
_journal_coeditor_code WM2795
_journal_issue 2
_journal_name_full 'Acta Crystallographica Section E'
_journal_page_first m49
_journal_page_last m50
_journal_paper_doi 10.1107/S160053681303496X
_journal_volume 70
_journal_year 2014
_chemical_formula_iupac '(C6 H16 N)4 [Sn (C2 O4)4] , H2 O'
_chemical_formula_moiety '4(C6 H16 N +), C8 O16 Sn 4-, H2 O'
_chemical_formula_sum 'C32 H66 N4 O17 Sn'
_chemical_formula_weight 897.57
_chemical_name_systematic
;
Tetrakis(dipropylammonium)
tetrakis(oxalato-\k^2^<i>O</i>^1^,<i>O</i>^2^)stannate(IV)
;
_space_group_crystal_system tetragonal
_space_group_IT_number 121
_space_group_name_Hall 'I -4 2'
_space_group_name_H-M_alt 'I -4 2 m'
_symmetry_space_group_name_Hall 'I -4 2'
_symmetry_space_group_name_H-M 'I -4 2 m'
_atom_sites_solution_hydrogens geom
_atom_sites_solution_primary difmap
_atom_sites_solution_secondary geom
_audit_creation_method SHELXL-2013
_cell_angle_alpha 90
_cell_angle_beta 90
_cell_angle_gamma 90
_cell_formula_units_Z 2
_cell_length_a 14.5996(6)
_cell_length_b 14.5996(6)
_cell_length_c 9.5718(4)
_cell_measurement_reflns_used 16495
_cell_measurement_temperature 173(2)
_cell_measurement_theta_max 26.10
_cell_measurement_theta_min 1.97
_cell_volume 2040.21(15)
_computing_cell_refinement 'X-Area (Stoe & Cie, 2009)'
_computing_data_collection 'X-Area (Stoe & Cie, 2009)'
_computing_data_reduction 'X-RED32 (Stoe & Cie, 2009)'
_computing_molecular_graphics 'PLATON  (Spek, 2009) and MERCURY (Macrae <i>et al.</i>, 2006)'
_computing_publication_material
;
SHELXL-2013 (Sheldrick, 2008), PLATON (Spek, 2009) and
Publcif (Westrip, 2010)
;
_computing_structure_refinement 'SHELXL-2013 (Sheldrick, 2008)'
_computing_structure_solution 'SHELXS-2013 (Sheldrick, 2008)'
_diffrn_ambient_temperature 173(2)
_diffrn_measured_fraction_theta_full 0.998
_diffrn_measured_fraction_theta_max 1.000
_diffrn_measurement_device '2-circle goniometer'
_diffrn_measurement_device_type 'STOE IPDS2'
_diffrn_measurement_method '\f + \w scans'
_diffrn_radiation_monochromator 'plane graphite'
_diffrn_radiation_source 'fine-focus sealed tube'
_diffrn_radiation_type MoK\a
_diffrn_radiation_wavelength 0.71073
_diffrn_reflns_av_R_equivalents 0.0714
_diffrn_reflns_limit_h_max 17
_diffrn_reflns_limit_h_min -17
_diffrn_reflns_limit_k_max 17
_diffrn_reflns_limit_k_min -17
_diffrn_reflns_limit_l_max 11
_diffrn_reflns_limit_l_min -10
_diffrn_reflns_number 9636
_diffrn_reflns_theta_full 25.242
_diffrn_reflns_theta_max 25.628
_diffrn_reflns_theta_min 1.973
_exptl_absorpt_coefficient_mu 0.701
_exptl_absorpt_correction_T_max 1.0000
_exptl_absorpt_correction_T_min 0.5398
_exptl_absorpt_correction_type multi-scan
_exptl_absorpt_process_details
;
(<i>MULscanABS</i> in <i>PLATON</i>; Spek, 2009)'
;
_exptl_crystal_colour colourless
_exptl_crystal_density_diffrn 1.461
_exptl_crystal_description rod
_exptl_crystal_F_000 944
_exptl_crystal_size_max 0.45
_exptl_crystal_size_mid 0.30
_exptl_crystal_size_min 0.22
_refine_diff_density_max 0.387
_refine_diff_density_min -0.618
_refine_ls_abs_structure_details
;
Refined as an inversion twin
;
_refine_ls_abs_structure_Flack 0.45(4)
_refine_ls_extinction_method none
_refine_ls_goodness_of_fit_ref 1.076
_refine_ls_hydrogen_treatment mixed
_refine_ls_matrix_type full
_refine_ls_number_parameters 83
_refine_ls_number_reflns 1030
_refine_ls_number_restraints 3
_refine_ls_restrained_S_all 1.074
_refine_ls_R_factor_all 0.0210
_refine_ls_R_factor_gt 0.0210
_refine_ls_shift/su_max 0.000
_refine_ls_shift/su_mean 0.000
_refine_ls_structure_factor_coef Fsqd
_refine_ls_weighting_details 'w=1/[\s^2^(Fo^2^)+(0.0300P)^2^+1.5457P] where P=(Fo^2^+2Fc^2^)/3'
_refine_ls_weighting_scheme calc
_refine_ls_wR_factor_gt 0.0536
_refine_ls_wR_factor_ref 0.0537
_reflns_number_gt 1027
_reflns_number_total 1030
_reflns_threshold_expression 'I > 2\s(I)'
_cod_data_source_file wm2795sup1.cf
_cod_data_source_block I
_cod_original_cell_volume 2040.21(19)
_cod_database_code 2239003
_cod_database_fobs_code 2239003
_shelx_space_group_comment
;
The symmetry employed for this shelxl refinement is uniquely defined
by the following loop, which should always be used as a source of
symmetry information in preference to the above space-group names.
They are only intended as comments.
;
_shelxl_version_number 2.013

loop_
_space_group_symop_operation_xyz
'x, y, z'
'x, -y, -z'
'-x, -y, z'
'-x, y, -z'
'-y, -x, z'
'-y, x, -z'
'y, -x, -z'
'y, x, z'
'x+1/2, y+1/2, z+1/2'
'x+1/2, -y+1/2, -z+1/2'
'-x+1/2, -y+1/2, z+1/2'
'-x+1/2, y+1/2, -z+1/2'
'-y+1/2, -x+1/2, z+1/2'
'-y+1/2, x+1/2, -z+1/2'
'y+1/2, -x+1/2, -z+1/2'
'y+1/2, x+1/2, z+1/2'

loop_
_atom_site_type_symbol
_atom_site_label
_atom_site_fract_x
_atom_site_fract_y
_atom_site_fract_z
_atom_site_U_iso_or_equiv
_atom_site_adp_type
_atom_site_calc_flag
_atom_site_occupancy
Sn Sn1 0.5000 0.5000 0.5000 0.01816(16) Uani d 1
O O1 0.40111(16) 0.40111(16) 0.5675(4) 0.0298(8) Uani d 1
O O2 0.29743(14) 0.29743(14) 0.5079(8) 0.0356(7) Uani d 1
O O3 0.43891(16) 0.43891(16) 0.3084(3) 0.0281(7) Uani d 1
O O4 0.3366(2) 0.3366(2) 0.2305(4) 0.0436(10) Uani d 1
C C1 0.3559(2) 0.3559(2) 0.4778(6) 0.0276(13) Uani d 1
C C2 0.3776(2) 0.3776(2) 0.3231(5) 0.0249(9) Uani d 1
N N1 0.1921(2) 0.1921(2) 0.3202(5) 0.0289(9) Uani d 1
H H1AN 0.195(3) 0.195(3) 0.228(3) 0.035 Uiso d 1
H H1BN 0.2322(15) 0.2322(15) 0.350(6) 0.035 Uiso d 1
C C3 0.0985(3) 0.2174(3) 0.3686(4) 0.0369(8) Uani d 1
H H3A 0.0947 0.2087 0.4711 0.044 Uiso calc 1
H H3B 0.0532 0.1760 0.3245 0.044 Uiso calc 1
C C4 0.0741(3) 0.3159(3) 0.3335(4) 0.0475(10) Uani d 1
H H4A 0.0160 0.3315 0.3811 0.057 Uiso calc 1
H H4B 0.1223 0.3564 0.3720 0.057 Uiso calc 1
C C5 0.0637(3) 0.3361(3) 0.1801(4) 0.0497(10) Uani d 1
H H5A 0.1232 0.3296 0.1337 0.075 Uiso calc 1
H H5B 0.0413 0.3989 0.1679 0.075 Uiso calc 1
H H5C 0.0199 0.2931 0.1388 0.075 Uiso calc 1
O O1W 0.0000 -0.026(3) 0.5000 0.091(15) Uani d 0.25
H H1WA -0.0167 -0.0355 0.5840 0.136 Uiso d 0.25

loop_
_atom_site_aniso_label
_atom_site_aniso_U_11
_atom_site_aniso_U_22
_atom_site_aniso_U_33
_atom_site_aniso_U_12
_atom_site_aniso_U_13
_atom_site_aniso_U_23
Sn1 0.02109(19) 0.02109(19) 0.0123(2) 0.000 0.000 0.000
O1 0.0352(12) 0.0352(12) 0.0190(15) -0.0117(16) -0.0020(10) -0.0020(10)
O2 0.0417(10) 0.0417(10) 0.0234(17) -0.0187(13) -0.0001(18) -0.0001(18)
O3 0.0346(11) 0.0346(11) 0.0151(14) -0.0089(14) -0.0026(9) -0.0026(9)
O4 0.0548(17) 0.0548(17) 0.0211(19) -0.026(2) -0.0044(12) -0.0044(12)
C1 0.0298(13) 0.0298(13) 0.023(4) -0.0010(17) -0.0020(15) -0.0020(15)
C2 0.0273(14) 0.0273(14) 0.020(2) -0.0032(18) -0.0006(13) -0.0006(13)
N1 0.0323(14) 0.0323(14) 0.022(2) -0.0083(18) -0.0029(13) -0.0029(13)
C3 0.0356(19) 0.049(2) 0.0262(17) 0.0009(16) 0.0026(14) 0.0014(16)
C4 0.056(3) 0.054(3) 0.033(2) 0.015(2) -0.0008(19) -0.0046(18)
C5 0.064(3) 0.051(3) 0.035(2) 0.002(2) 0.000(2) 0.0054(18)
O1W 0.15(5) 0.065(15) 0.057(7) 0.000 0.01(3) 0.000

loop_
_atom_type_symbol
_atom_type_description
_atom_type_scat_dispersion_real
_atom_type_scat_dispersion_imag
_atom_type_scat_source
C C 0.0033 0.0016 'International Tables Vol C Tables 4.2.6.8 and 6.1.1.4'
H H 0.0000 0.0000 'International Tables Vol C Tables 4.2.6.8 and 6.1.1.4'
N N 0.0061 0.0033 'International Tables Vol C Tables 4.2.6.8 and 6.1.1.4'
O O 0.0106 0.0060 'International Tables Vol C Tables 4.2.6.8 and 6.1.1.4'
Sn Sn -0.6537 1.4246 'International Tables Vol C Tables 4.2.6.8 and 6.1.1.4'

loop_
_geom_angle_atom_site_label_1
_geom_angle_atom_site_label_2
_geom_angle_atom_site_label_3
_geom_angle_site_symmetry_1
_geom_angle_site_symmetry_3
_geom_angle
O1 Sn1 O1 3_665 4_656 95.23(5)
O1 Sn1 O1 3_665 2_566 95.23(5)
O1 Sn1 O1 4_656 2_566 144.86(18)
O1 Sn1 O1 3_665 . 144.86(18)
O1 Sn1 O1 4_656 . 95.23(5)
O1 Sn1 O1 2_566 . 95.23(5)
O1 Sn1 O3 3_665 . 142.09(12)
O1 Sn1 O3 4_656 . 75.60(8)
O1 Sn1 O3 2_566 . 75.60(8)
O1 Sn1 O3 . . 73.05(13)
O1 Sn1 O3 3_665 4_656 75.60(8)
O1 Sn1 O3 4_656 4_656 73.05(13)
O1 Sn1 O3 2_566 4_656 142.09(12)
O1 Sn1 O3 . 4_656 75.60(8)
O3 Sn1 O3 . 4_656 132.75(11)
O1 Sn1 O3 3_665 2_566 75.60(8)
O1 Sn1 O3 4_656 2_566 142.09(12)
O1 Sn1 O3 2_566 2_566 73.05(13)
O1 Sn1 O3 . 2_566 75.60(8)
O3 Sn1 O3 . 2_566 132.75(11)
O3 Sn1 O3 4_656 2_566 69.05(17)
O1 Sn1 O3 3_665 3_665 73.05(13)
O1 Sn1 O3 4_656 3_665 75.60(8)
O1 Sn1 O3 2_566 3_665 75.60(8)
O1 Sn1 O3 . 3_665 142.09(12)
O3 Sn1 O3 . 3_665 69.05(17)
O3 Sn1 O3 4_656 3_665 132.75(11)
O3 Sn1 O3 2_566 3_665 132.75(11)
C1 O1 Sn1 . . 119.8(3)
C2 O3 Sn1 . . 118.2(3)
O2 C1 O1 . . 124.0(6)
O2 C1 C2 . . 120.3(5)
O1 C1 C2 . . 115.7(4)
O4 C2 O3 . . 127.3(4)
O4 C2 C1 . . 119.5(4)
O3 C2 C1 . . 113.2(4)
C3 N1 C3 . 8 111.0(4)
C3 N1 H1AN . . 110(2)
C3 N1 H1AN 8 . 110(2)
C3 N1 H1BN . . 110.1(19)
C3 N1 H1BN 8 . 110.1(19)
H1AN N1 H1BN . . 106(6)
N1 C3 C4 . . 112.4(3)
N1 C3 H3A . . 109.1
C4 C3 H3A . . 109.1
N1 C3 H3B . . 109.1
C4 C3 H3B . . 109.1
H3A C3 H3B . . 107.9
C5 C4 C3 . . 115.2(4)
C5 C4 H4A . . 108.5
C3 C4 H4A . . 108.5
C5 C4 H4B . . 108.5
C3 C4 H4B . . 108.5
H4A C4 H4B . . 107.5
C4 C5 H5A . . 109.5
C4 C5 H5B . . 109.5
H5A C5 H5B . . 109.5
C4 C5 H5C . . 109.5
H5A C5 H5C . . 109.5
H5B C5 H5C . . 109.5
O1W O1W O1W 5 7_556 90.004(7)
O1W O1W O1W 5 2_556 45.002(4)
O1W O1W O1W 7_556 2_556 45.002(4)
O1W O1W H1WA 5 . 108.2
O1W O1W H1WA 7_556 . 84.7
O1W O1W H1WA 2_556 . 98.9

loop_
_geom_bond_atom_site_label_1
_geom_bond_atom_site_label_2
_geom_bond_site_symmetry_2
_geom_bond_distance
Sn1 O1 3_665 2.142(3)
Sn1 O1 4_656 2.142(3)
Sn1 O1 2_566 2.142(3)
Sn1 O1 . 2.142(3)
Sn1 O3 . 2.226(3)
Sn1 O3 4_656 2.226(3)
Sn1 O3 2_566 2.226(3)
Sn1 O3 3_665 2.226(3)
O1 C1 . 1.269(6)
O2 C1 . 1.240(6)
O3 C2 . 1.274(6)
O4 C2 . 1.225(6)
C1 C2 . 1.547(7)
N1 C3 . 1.490(4)
N1 C3 8 1.490(4)
N1 H1AN . 0.88(3)
N1 H1BN . 0.88(3)
C3 C4 . 1.519(6)
C3 H3A . 0.9900
C3 H3B . 0.9900
C4 C5 . 1.506(5)
C4 H4A . 0.9900
C4 H4B . 0.9900
C5 H5A . 0.9800
C5 H5B . 0.9800
C5 H5C . 0.9800
O1W O1W 5 0.55(6)
O1W O1W 7_556 0.55(6)
O1W O1W 2_556 0.77(8)
O1W H1WA . 0.8505

loop_
_geom_hbond_atom_site_label_D
_geom_hbond_atom_site_label_H
_geom_hbond_atom_site_label_A
_geom_hbond_site_symmetry_A
_geom_hbond_distance_DH
_geom_hbond_distance_HA
_geom_hbond_distance_DA
_geom_hbond_angle_DHA
N1 H1AN O1 11_554 0.88(3) 2.50(5) 3.091(6) 125(5)
N1 H1AN O2 11_554 0.88(3) 2.12(3) 2.997(8) 179(6)
N1 H1BN O2 . 0.88(3) 2.02(4) 2.821(7) 151(5)
N1 H1BN O4 . 0.88(3) 2.44(5) 3.105(6) 133(5)
O1W H1WA O3 9_445 0.85 2.27 3.125(7) 179

loop_
_geom_torsion_atom_site_label_1
_geom_torsion_atom_site_label_2
_geom_torsion_atom_site_label_3
_geom_torsion_atom_site_label_4
_geom_torsion_site_symmetry_1
_geom_torsion
Sn1 O1 C1 O2 . 180.000000
Sn1 O1 C1 C2 . 0.0000(10)
Sn1 O3 C2 O4 . 180.000000
Sn1 O3 C2 C1 . 0.0000(10)
O2 C1 C2 O4 . 0.0000(10)
O1 C1 C2 O4 . 180.0000(10)
O2 C1 C2 O3 . 180.000000
O1 C1 C2 O3 . 0.0000(10)
C3 N1 C3 C4 8 174.3(3)
N1 C3 C4 C5 . 67.2(5)
